data_4513367
loop_
_publ_author_name
'Hu, Yu-Jing'
'Yang, Jin'
'Liu, Ying-Ying'
'Song, Shuyan'
'Ma, Jian-Fang'

_publ_section_title
;
 A Family of Capsule-Based Coordination Polymers Constructed from a New
 Tetrakis(1,2,4-triazol-ylmethyl)resorcin[4]arene Cavitand and Varied
 Dicarboxylates for Selective Metal-Ion Exchange and Luminescent
 Properties
;
_journal_issue 8
_journal_name_full 'Crystal Growth &amp; Design'
_journal_page_first 3822
_journal_paper_doi 10.1021/acs.cgd.5b00469
_journal_volume 15
_journal_year 2015
_chemical_formula_moiety 'C62 H64.50 Cd N14 O15.50'
_chemical_formula_sum 'C62 H64.5 Cd N14 O15.5'
_chemical_formula_weight 1366.18
_chemical_name_systematic
;
 ?
;
_space_group_IT_number 14
_space_group_name_Hall '-P 2ybc'
_symmetry_cell_setting monoclinic
_symmetry_space_group_name_Hall '-P 2ybc'
_symmetry_space_group_name_H-M 'P 1 21/c 1'
_atom_sites_solution_hydrogens geom
_atom_sites_solution_primary direct
_atom_sites_solution_secondary difmap
_audit_creation_method SHELXL-97
_cell_angle_alpha 90.00
_cell_angle_beta 112.705(5)
_cell_angle_gamma 90.00
_cell_formula_units_Z 4
_cell_length_a 21.6201(10)
_cell_length_b 16.8333(6)
_cell_length_c 19.1726(8)
_cell_measurement_reflns_used 4216
_cell_measurement_temperature 293(2)
_cell_measurement_theta_max 29.0783
_cell_measurement_theta_min 2.8516
_cell_volume 6436.9(5)
_computing_cell_refinement 'CrysAlisPro(1.171.35.21) (Agilent Tech., 2012)'
_computing_data_collection 'CrysAlisPro(1.171.35.21) (Agilent Tech., 2012)'
_computing_data_reduction 'CrysAlisPro(1.171.35.21) (Agilent Tech., 2012)'
_computing_structure_refinement 'SHELXL-97 (Sheldrick, 2008)'
_computing_structure_solution 'SHELXS-97 (Sheldrick, 2008)'
_diffrn_ambient_temperature 293(2)
_diffrn_detector_area_resol_mean 10.0
_diffrn_measured_fraction_theta_full 0.995
_diffrn_measured_fraction_theta_max 0.995
_diffrn_measurement_device_type 'Oxford Diffraction Gemini R Ultra'
_diffrn_measurement_method '\w scan'
_diffrn_radiation_monochromator graphite
_diffrn_radiation_source 'fine-focus sealed tube'
_diffrn_radiation_type MoK\a
_diffrn_radiation_wavelength 0.71073
_diffrn_reflns_av_R_equivalents 0.0564
_diffrn_reflns_av_sigmaI/netI 0.0892
_diffrn_reflns_limit_h_max 26
_diffrn_reflns_limit_h_min -25
_diffrn_reflns_limit_k_max 20
_diffrn_reflns_limit_k_min -19
_diffrn_reflns_limit_l_max 23
_diffrn_reflns_limit_l_min -17
_diffrn_reflns_number 25298
_diffrn_reflns_theta_full 25.00
_diffrn_reflns_theta_max 25.35
_diffrn_reflns_theta_min 2.86
_exptl_absorpt_coefficient_mu 0.417
_exptl_absorpt_correction_T_max 0.9517
_exptl_absorpt_correction_T_min 0.8922
_exptl_absorpt_correction_type multi-scan
_exptl_absorpt_process_details
;
CrysAlis (Oxford Diffraction, 2006)
;
_exptl_crystal_colour colorless
_exptl_crystal_density_diffrn 1.410
_exptl_crystal_density_method 'not measured'
_exptl_crystal_description block
_exptl_crystal_F_000 2826
_exptl_crystal_size_max 0.28
_exptl_crystal_size_mid 0.16
_exptl_crystal_size_min 0.12
_refine_diff_density_max 1.041
_refine_diff_density_min -0.642
_refine_diff_density_rms 0.084
_refine_ls_extinction_method none
_refine_ls_goodness_of_fit_ref 1.012
_refine_ls_hydrogen_treatment mixed
_refine_ls_matrix_type full
_refine_ls_number_parameters 822
_refine_ls_number_reflns 11724
_refine_ls_number_restraints 37
_refine_ls_restrained_S_all 1.017
_refine_ls_R_factor_all 0.1499
_refine_ls_R_factor_gt 0.0781
_refine_ls_shift/su_max 0.000
_refine_ls_shift/su_mean 0.000
_refine_ls_structure_factor_coef Fsqd
_refine_ls_weighting_details 'calc w=1/[\s^2^(Fo^2^)+(0.1271P)^2^+3.8522P] where P=(Fo^2^+2Fc^2^)/3'
_refine_ls_weighting_scheme calc
_refine_ls_wR_factor_gt 0.1970
_refine_ls_wR_factor_ref 0.2544
_reflns_number_gt 6161
_reflns_number_total 11724
_reflns_threshold_expression >2\s(I)
_cod_data_source_file cg5b00469_si_002.cif
_cod_data_source_block Compound-3
_cod_depositor_comments 'Adding full bibliography for 4513365--4513370.cif.'
_cod_original_sg_symbol_H-M 'P 21/c'
_cod_original_formula_sum 'C62 H64.50 Cd N14 O15.50'
_cod_database_code 4513367

loop_
_symmetry_equiv_pos_as_xyz
'x, y, z'
'-x, y+1/2, -z+1/2'
'-x, -y, -z'
'x, -y-1/2, z-1/2'

loop_
_atom_site_label
_atom_site_type_symbol
_atom_site_fract_x
_atom_site_fract_y
_atom_site_fract_z
_atom_site_U_iso_or_equiv
_atom_site_adp_type
_atom_site_occupancy
_atom_site_symmetry_multiplicity
_atom_site_calc_flag
_atom_site_refinement_flags
C1 C 0.8538(3) -0.0523(4) 0.4660(3) 0.0540(16) Uani 1 1 d .
C2 C 0.9108(3) -0.0237(4) 0.5227(4) 0.0622(18) Uani 1 1 d .
C3 C 0.9529(3) -0.0710(4) 0.5810(4) 0.0584(17) Uani 1 1 d .
C4 C 0.9355(3) -0.1502(4) 0.5799(3) 0.0548(16) Uani 1 1 d .
H4 H 0.9635 -0.1833 0.6178 0.066 Uiso 1 1 calc R
C5 C 0.8783(3) -0.1829(4) 0.5250(3) 0.0508(15) Uani 1 1 d .
C6 C 0.8369(3) -0.1319(4) 0.4692(3) 0.0484(15) Uani 1 1 d .
C7 C 0.6985(3) -0.2650(3) 0.5659(3) 0.0429(13) Uani 1 1 d .
C8 C 0.7439(3) -0.2629(3) 0.5285(3) 0.0451(14) Uani 1 1 d .
C9 C 0.8119(3) -0.2744(3) 0.5670(3) 0.0455(14) Uani 1 1 d .
C10 C 0.8352(3) -0.2881(3) 0.6451(3) 0.0464(14) Uani 1 1 d .
H10 H 0.8807 -0.2968 0.6719 0.056 Uiso 1 1 calc R
C11 C 0.7925(3) -0.2891(3) 0.6838(3) 0.0433(13) Uani 1 1 d .
C12 C 0.7246(3) -0.2767(3) 0.6428(3) 0.0435(14) Uani 1 1 d .
C13 C 0.7928(3) -0.1029(4) 0.8522(3) 0.0547(16) Uani 1 1 d .
C14 C 0.7811(3) -0.1771(4) 0.8157(3) 0.0525(16) Uani 1 1 d .
C15 C 0.8326(3) -0.2193(4) 0.8060(3) 0.0492(15) Uani 1 1 d .
C16 C 0.8959(3) -0.1835(4) 0.8321(3) 0.0544(16) Uani 1 1 d .
H16 H 0.9310 -0.2109 0.8265 0.065 Uiso 1 1 calc R
C17 C 0.9086(3) -0.1107(4) 0.8654(3) 0.0557(16) Uani 1 1 d .
C18 C 0.8565(3) -0.0701(4) 0.8754(4) 0.0603(17) Uani 1 1 d .
C19 C 0.9403(4) 0.1043(5) 0.7503(6) 0.081(2) Uani 1 1 d .
C20 C 0.9466(3) 0.0566(6) 0.8122(5) 0.080(2) Uani 1 1 d .
C21 C 0.9745(3) -0.0184(5) 0.8217(4) 0.068(2) Uani 1 1 d .
C22 C 0.9962(3) -0.0461(5) 0.7662(4) 0.0629(18) Uani 1 1 d .
H22 H 1.0147 -0.0967 0.7717 0.076 Uiso 1 1 calc R
C23 C 0.9915(3) -0.0018(4) 0.7037(4) 0.0624(19) Uani 1 1 d .
C24 C 0.9622(3) 0.0731(5) 0.6964(5) 0.071(2) Uani 1 1 d .
C25 C 0.7228(3) -0.1740(4) 0.4262(3) 0.0532(16) Uani 1 1 d .
H25A H 0.6838 -0.1637 0.3804 0.064 Uiso 1 1 calc R
H25B H 0.7219 -0.1363 0.4641 0.064 Uiso 1 1 calc R
C26 C 0.8583(3) -0.2692(4) 0.5255(3) 0.0531(16) Uani 1 1 d .
C27 C 0.9190(3) -0.3267(5) 0.5573(4) 0.0681(19) Uani 1 1 d .
H27A H 0.9468 -0.3207 0.5289 0.102 Uiso 1 1 calc R
H27B H 0.9031 -0.3804 0.5531 0.102 Uiso 1 1 calc R
H27C H 0.9445 -0.3144 0.6094 0.102 Uiso 1 1 calc R
C28 C 0.6758(3) -0.2077(4) 0.7170(3) 0.0526(15) Uani 1 1 d .
H28A H 0.6296 -0.2000 0.7112 0.063 Uiso 1 1 calc R
H28B H 0.6885 -0.1630 0.6935 0.063 Uiso 1 1 calc R
C29 C 0.8179(3) -0.2999(4) 0.7692(3) 0.0522(15) Uani 1 1 d .
C30 C 0.8779(3) -0.3570(4) 0.7984(4) 0.0619(18) Uani 1 1 d .
H30A H 0.8655 -0.4071 0.7729 0.093 Uiso 1 1 calc R
H30B H 0.8910 -0.3647 0.8518 0.093 Uiso 1 1 calc R
H30C H 0.9147 -0.3348 0.7887 0.093 Uiso 1 1 calc R
C31 C 0.8654(4) 0.0688(5) 0.8682(6) 0.089(3) Uani 1 1 d .
H31A H 0.8473 0.1130 0.8868 0.107 Uiso 1 1 calc R
H31B H 0.8350 0.0582 0.8166 0.107 Uiso 1 1 calc R
C32 C 0.9773(3) -0.0686(5) 0.8894(4) 0.074(2) Uani 1 1 d .
C33 C 1.0369(3) -0.1279(6) 0.9180(4) 0.093(3) Uani 1 1 d .
H33A H 1.0353 -0.1572 0.9602 0.140 Uiso 1 1 calc R
H33B H 1.0783 -0.0991 0.9333 0.140 Uiso 1 1 calc R
H33C H 1.0338 -0.1640 0.8780 0.140 Uiso 1 1 calc R
C34 C 0.9076(4) 0.1111(5) 0.5643(5) 0.090(3) Uani 1 1 d .
H34A H 0.8679 0.0915 0.5706 0.109 Uiso 1 1 calc R
H34B H 0.8967 0.1618 0.5385 0.109 Uiso 1 1 calc R
C35 C 1.0141(3) -0.0357(4) 0.6436(4) 0.0662(19) Uani 1 1 d .
C36 C 1.0730(3) -0.0934(5) 0.6743(4) 0.076(2) Uani 1 1 d .
H36A H 1.1098 -0.0679 0.7136 0.114 Uiso 1 1 calc R
H36B H 1.0866 -0.1090 0.6342 0.114 Uiso 1 1 calc R
H36C H 1.0596 -0.1395 0.6944 0.114 Uiso 1 1 calc R
C37 C 0.8112(3) -0.0002(4) 0.4022(4) 0.0646(19) Uani 1 1 d .
H37A H 0.8358 0.0480 0.4022 0.078 Uiso 1 1 calc R
H37B H 0.8023 -0.0275 0.3547 0.078 Uiso 1 1 calc R
C38 C 0.6240(3) -0.2611(4) 0.5212(4) 0.0519(15) Uani 1 1 d .
H38A H 0.6129 -0.2934 0.4760 0.062 Uiso 1 1 calc R
H38B H 0.6009 -0.2833 0.5512 0.062 Uiso 1 1 calc R
C39 C 0.7383(3) -0.0637(5) 0.8700(4) 0.0682(19) Uani 1 1 d .
H39A H 0.7190 -0.1025 0.8931 0.082 Uiso 1 1 calc R
H39B H 0.7579 -0.0218 0.9066 0.082 Uiso 1 1 calc R
C40 C 0.9135(4) 0.1866(5) 0.7437(6) 0.098(3) Uani 1 1 d .
H40A H 0.9200 0.2061 0.7937 0.118 Uiso 1 1 calc R
H40B H 0.9386 0.2208 0.7234 0.118 Uiso 1 1 calc R
C41 C 0.6829(4) 0.0667(5) 0.4526(5) 0.084(2) Uani 1 1 d .
H41 H 0.6663 0.0906 0.4855 0.100 Uiso 1 1 calc R
C42 C 0.6859(3) 0.0111(4) 0.3577(4) 0.0648(19) Uani 1 1 d .
H42 H 0.6741 -0.0124 0.3105 0.078 Uiso 1 1 calc R
C43 C 0.5807(4) -0.0610(5) 0.5109(5) 0.081(2) Uani 1 1 d .
H43 H 0.5798 -0.0113 0.5317 0.097 Uiso 1 1 calc R
C44 C 0.5635(3) -0.1511(4) 0.4317(4) 0.0660(19) Uani 1 1 d .
H44 H 0.5496 -0.1799 0.3869 0.079 Uiso 1 1 calc R
C45 C 0.6369(4) 0.0398(5) 0.7082(5) 0.096(3) Uani 1 1 d .
H45 H 0.6292 0.0765 0.6695 0.115 Uiso 1 1 calc R
C46 C 0.6201(3) -0.0440(5) 0.7776(5) 0.076(2) Uani 1 1 d .
H46 H 0.5992 -0.0794 0.7988 0.091 Uiso 1 1 calc R
C49 C 0.5207(3) 0.1673(5) 0.3883(5) 0.068(2) Uani 1 1 d .
C50 C 0.5178(3) 0.2521(5) 0.4057(5) 0.071(2) Uani 1 1 d .
C51 C 0.5378(4) 0.2775(6) 0.4799(6) 0.095(3) Uani 1 1 d .
H51 H 0.5528 0.2401 0.5186 0.114 Uiso 1 1 calc R
C52 C 0.5360(6) 0.3555(9) 0.4978(10) 0.129(4) Uani 1 1 d .
C53 C 0.5144(6) 0.4102(7) 0.4394(12) 0.146(6) Uani 1 1 d .
H53 H 0.5124 0.4635 0.4510 0.175 Uiso 1 1 calc R
C54 C 0.4957(4) 0.3884(5) 0.3642(8) 0.103(3) Uani 1 1 d .
C55 C 0.4963(3) 0.3081(5) 0.3496(5) 0.078(2) Uani 1 1 d .
H55 H 0.4814 0.2913 0.2995 0.093 Uiso 1 1 calc R
C56 C 0.4758(6) 0.4465(9) 0.2944(13) 0.154(10) Uani 1 1 d .
N1 N 0.7481(2) 0.0210(3) 0.4067(3) 0.0573(14) Uani 1 1 d .
N2 N 0.7476(3) 0.0575(4) 0.4695(4) 0.0812(18) Uani 1 1 d .
N3 N 0.6428(3) 0.0391(4) 0.3847(4) 0.0718(16) Uani 1 1 d .
N4 N 0.6003(2) -0.1799(3) 0.4992(3) 0.0508(12) Uani 1 1 d .
N5 N 0.6123(3) -0.1216(4) 0.5509(4) 0.0727(16) Uani 1 1 d .
N6 N 0.5495(3) -0.0765(4) 0.4369(4) 0.0730(17) Uani 1 1 d .
N7 N 0.6856(3) -0.0302(3) 0.8045(3) 0.0624(15) Uani 1 1 d .
N8 N 0.6971(3) 0.0242(5) 0.7592(5) 0.098(2) Uani 1 1 d .
N9 N 0.5886(3) -0.0012(4) 0.7169(4) 0.0766(18) Uani 1 1 d .
O1 O 0.5041(3) 0.1485(3) 0.3205(3) 0.0822(15) Uani 1 1 d .
O2 O 0.5401(2) 0.1177(3) 0.4400(3) 0.0828(15) Uani 1 1 d .
O1W O 0.4703(4) 0.1805(5) 0.1682(5) 0.147(3) Uani 1 1 d .
O3 O 0.4595(6) 0.4206(7) 0.2372(8) 0.164(6) Uani 1 1 d .
O4 O 0.4786(5) 0.5181(5) 0.3137(9) 0.255(8) Uani 1 1 d .
O5 O 0.5562(6) 0.3798(7) 0.5702(7) 0.228(6) Uani 1 1 d .
H5 H 0.5683 0.3413 0.5985 0.343 Uiso 1 1 calc R
O6 O 0.78043(18) -0.1600(3) 0.4115(2) 0.0559(11) Uani 1 1 d .
O7 O 0.71712(18) -0.2510(2) 0.4515(2) 0.0508(10) Uani 1 1 d .
O8 O 0.68031(17) -0.2780(2) 0.6793(2) 0.0503(10) Uani 1 1 d .
O9 O 0.71732(17) -0.2089(3) 0.7953(2) 0.0536(10) Uani 1 1 d .
O10 O 0.8682(2) 0.0018(4) 0.9126(3) 0.0786(15) Uani 1 1 d .
O11 O 0.9284(3) 0.0906(3) 0.8684(3) 0.0913(17) Uani 1 1 d .
O12 O 0.9608(2) 0.1216(3) 0.6375(3) 0.0887(16) Uani 1 1 d .
O13 O 0.9271(2) 0.0560(3) 0.5196(3) 0.0801(15) Uani 1 1 d .
Cd1 Cd 0.52808(2) 0.01553(3) 0.34037(3) 0.0681(2) Uani 1 1 d .
N10 N 0.8414(5) 0.1913(6) 0.6945(6) 0.132(3) Uani 1 1 d U
C48 C 0.7925(8) 0.1365(10) 0.6691(10) 0.172(5) Uani 1 1 d U
N11 N 0.8128(13) 0.2649(16) 0.6678(15) 0.319(11) Uani 1 1 d U
N12 N 0.7333(7) 0.1728(11) 0.6275(9) 0.212(6) Uani 1 1 d U
C47 C 0.7495(16) 0.2482(19) 0.6179(17) 0.289(11) Uani 1 1 d U
N13 N 0.7174(6) -0.4970(6) 0.5984(5) 0.127(3) Uani 1 1 d .
O14 O 0.7417(6) -0.5065(8) 0.7223(6) 0.224(6) Uani 1 1 d .
C57 C 0.6664(7) -0.4777(8) 0.5249(7) 0.163(5) Uani 1 1 d .
H57A H 0.6843 -0.4852 0.4867 0.245 Uiso 1 1 calc R
H57B H 0.6529 -0.4233 0.5247 0.245 Uiso 1 1 calc R
H57C H 0.6283 -0.5118 0.5147 0.245 Uiso 1 1 calc R
C59 C 0.7020(8) -0.4915(10) 0.6559(8) 0.181(7) Uani 1 1 d .
H59 H 0.6588 -0.4752 0.6484 0.217 Uiso 1 1 calc R
C58 C 0.7842(9) -0.5130(11) 0.6033(9) 0.204(8) Uani 1 1 d .
H58A H 0.7842 -0.5164 0.5533 0.306 Uiso 1 1 calc R
H58B H 0.7996 -0.5624 0.6293 0.306 Uiso 1 1 calc R
H58C H 0.8136 -0.4709 0.6306 0.306 Uiso 1 1 calc R
N14 N 0.7054(9) 0.2470(11) 0.3415(11) 0.276(8) Uiso 1 1 d D
O15 O 0.8167(11) 0.2369(13) 0.4087(14) 0.360(10) Uiso 1 1 d .
C62 C 0.7696(10) 0.2185(16) 0.3397(16) 0.329(15) Uiso 1 1 d D
H62 H 0.7762 0.1934 0.2999 0.395 Uiso 1 1 calc R
C60 C 0.6442(10) 0.2386(17) 0.2715(13) 0.353(16) Uiso 1 1 d D
H60A H 0.6508 0.1972 0.2406 0.529 Uiso 1 1 calc R
H60B H 0.6353 0.2878 0.2440 0.529 Uiso 1 1 calc R
H60C H 0.6068 0.2253 0.2845 0.529 Uiso 1 1 calc R
C61 C 0.7071(13) 0.3073(18) 0.3983(14) 0.42(2) Uiso 1 1 d D
H61A H 0.7501 0.3063 0.4394 0.628 Uiso 1 1 calc R
H61B H 0.6728 0.2958 0.4170 0.628 Uiso 1 1 calc R
H61C H 0.6994 0.3590 0.3753 0.628 Uiso 1 1 calc R
O2W O 0.8013(17) -0.0612(19) 0.6488(16) 0.289(14) Uani 0.50 1 d P

loop_
_atom_site_aniso_label
_atom_site_aniso_U_11
_atom_site_aniso_U_22
_atom_site_aniso_U_33
_atom_site_aniso_U_23
_atom_site_aniso_U_13
_atom_site_aniso_U_12
C1 0.045(3) 0.080(5) 0.043(3) 0.012(3) 0.024(3) 0.000(3)
C2 0.054(4) 0.074(5) 0.060(4) 0.002(4) 0.023(3) -0.016(3)
C3 0.037(3) 0.080(5) 0.055(4) 0.010(4) 0.014(3) -0.007(3)
C4 0.043(3) 0.079(5) 0.044(4) 0.007(3) 0.018(3) 0.002(3)
C5 0.041(3) 0.073(4) 0.044(3) 0.001(3) 0.023(3) 0.000(3)
C6 0.039(3) 0.074(5) 0.037(3) 0.000(3) 0.020(3) 0.002(3)
C7 0.044(3) 0.042(3) 0.044(3) 0.001(3) 0.018(3) 0.001(2)
C8 0.046(3) 0.050(4) 0.035(3) -0.005(3) 0.011(3) 0.002(3)
C9 0.051(3) 0.046(3) 0.042(3) -0.002(3) 0.020(3) 0.004(3)
C10 0.040(3) 0.052(4) 0.043(3) 0.006(3) 0.011(2) 0.008(3)
C11 0.040(3) 0.046(3) 0.048(3) 0.006(3) 0.021(3) 0.007(2)
C12 0.041(3) 0.042(3) 0.048(3) 0.003(3) 0.017(3) 0.002(2)
C13 0.048(3) 0.078(5) 0.040(3) 0.001(3) 0.019(3) 0.008(3)
C14 0.044(3) 0.074(5) 0.034(3) 0.008(3) 0.009(3) 0.009(3)
C15 0.045(3) 0.072(4) 0.033(3) 0.014(3) 0.017(2) 0.015(3)
C16 0.040(3) 0.080(5) 0.040(3) 0.007(3) 0.011(3) 0.011(3)
C17 0.044(3) 0.080(5) 0.043(3) -0.003(3) 0.015(3) 0.000(3)
C18 0.050(4) 0.080(5) 0.048(4) -0.010(4) 0.016(3) -0.003(3)
C19 0.071(5) 0.068(6) 0.098(7) -0.024(5) 0.025(5) -0.023(4)
C20 0.059(4) 0.088(6) 0.084(6) -0.032(5) 0.018(4) -0.034(4)
C21 0.048(4) 0.080(6) 0.068(5) -0.013(4) 0.013(3) -0.017(4)
C22 0.045(3) 0.073(5) 0.066(5) -0.015(4) 0.015(3) -0.011(3)
C23 0.038(3) 0.076(5) 0.061(5) 0.003(4) 0.006(3) -0.018(3)
C24 0.053(4) 0.063(5) 0.079(5) 0.001(4) 0.008(4) -0.019(3)
C25 0.040(3) 0.067(4) 0.046(4) 0.010(3) 0.009(3) -0.002(3)
C26 0.044(3) 0.067(4) 0.050(4) 0.001(3) 0.018(3) 0.006(3)
C27 0.059(4) 0.086(5) 0.062(4) 0.002(4) 0.026(3) 0.018(3)
C28 0.040(3) 0.064(4) 0.052(4) 0.000(3) 0.017(3) 0.009(3)
C29 0.057(3) 0.059(4) 0.040(3) 0.007(3) 0.017(3) 0.012(3)
C30 0.057(4) 0.081(5) 0.047(4) 0.021(3) 0.019(3) 0.025(3)
C31 0.077(5) 0.075(6) 0.119(7) -0.031(6) 0.040(5) -0.011(4)
C32 0.045(4) 0.100(6) 0.070(5) -0.007(4) 0.015(3) -0.003(4)
C33 0.052(4) 0.142(8) 0.068(5) 0.009(5) 0.004(3) -0.001(4)
C34 0.074(5) 0.085(6) 0.099(7) 0.000(5) 0.018(5) -0.015(4)
C35 0.041(3) 0.085(5) 0.064(4) 0.005(4) 0.010(3) -0.015(3)
C36 0.043(3) 0.100(6) 0.079(5) 0.004(4) 0.017(3) -0.012(3)
C37 0.055(4) 0.087(5) 0.056(4) 0.016(4) 0.026(3) 0.002(3)
C38 0.037(3) 0.057(4) 0.055(4) 0.005(3) 0.011(3) 0.001(3)
C39 0.056(4) 0.092(6) 0.055(4) -0.009(4) 0.019(3) 0.014(4)
C40 0.086(6) 0.077(6) 0.124(8) -0.023(5) 0.032(5) -0.016(4)
C41 0.060(4) 0.098(6) 0.093(6) -0.020(5) 0.030(4) 0.006(4)
C42 0.058(4) 0.079(5) 0.051(4) 0.009(3) 0.014(3) -0.003(3)
C43 0.086(5) 0.053(5) 0.100(7) 0.006(5) 0.032(5) 0.014(4)
C44 0.045(3) 0.068(5) 0.070(5) 0.018(4) 0.004(3) -0.001(3)
C45 0.070(5) 0.083(6) 0.118(7) 0.032(5) 0.019(5) 0.002(4)
C46 0.052(4) 0.071(5) 0.107(6) 0.002(5) 0.034(4) 0.004(4)
C49 0.050(4) 0.063(5) 0.093(6) 0.012(5) 0.030(4) 0.007(3)
C50 0.050(4) 0.065(5) 0.094(6) 0.003(5) 0.022(4) 0.003(3)
C51 0.079(5) 0.091(7) 0.124(8) -0.017(6) 0.050(5) -0.015(5)
C52 0.112(8) 0.098(9) 0.196(15) -0.043(10) 0.080(9) -0.022(7)
C53 0.103(8) 0.067(8) 0.29(2) -0.072(11) 0.099(11) -0.017(6)
C54 0.061(5) 0.055(6) 0.198(12) -0.001(7) 0.054(6) -0.003(4)
C55 0.045(4) 0.061(5) 0.118(7) -0.002(5) 0.022(4) -0.004(3)
C56 0.050(6) 0.060(9) 0.33(3) 0.044(12) 0.046(11) -0.005(5)
N1 0.050(3) 0.070(4) 0.051(3) 0.009(3) 0.018(3) 0.000(2)
N2 0.055(4) 0.097(5) 0.082(5) -0.014(4) 0.015(3) -0.002(3)
N3 0.052(3) 0.082(4) 0.078(4) -0.003(3) 0.022(3) 0.000(3)
N4 0.044(3) 0.050(3) 0.054(3) 0.006(3) 0.014(2) 0.005(2)
N5 0.076(4) 0.065(4) 0.076(4) 0.006(4) 0.029(3) 0.016(3)
N6 0.056(3) 0.062(4) 0.088(5) 0.015(3) 0.015(3) 0.014(3)
N7 0.053(3) 0.068(4) 0.069(4) 0.003(3) 0.026(3) 0.002(3)
N8 0.060(4) 0.110(6) 0.110(6) 0.022(5) 0.017(4) -0.002(4)
N9 0.050(3) 0.072(4) 0.096(5) 0.011(4) 0.015(3) 0.010(3)
O1 0.084(3) 0.058(3) 0.089(4) 0.004(3) 0.015(3) 0.007(2)
O2 0.081(3) 0.070(3) 0.101(4) 0.020(3) 0.039(3) 0.017(3)
O1W 0.187(8) 0.112(6) 0.147(7) 0.029(5) 0.071(6) 0.005(5)
O3 0.118(8) 0.096(9) 0.278(16) 0.091(9) 0.076(9) 0.014(6)
O4 0.147(8) 0.048(5) 0.46(2) 0.046(7) -0.003(9) -0.006(4)
O5 0.269(12) 0.216(11) 0.237(12) -0.158(11) 0.138(10) -0.085(9)
O6 0.046(2) 0.086(3) 0.035(2) -0.002(2) 0.0147(18) -0.007(2)
O7 0.051(2) 0.063(3) 0.034(2) -0.0009(19) 0.0109(17) -0.0068(19)
O8 0.043(2) 0.059(3) 0.053(2) 0.005(2) 0.0217(18) -0.0014(18)
O9 0.040(2) 0.077(3) 0.045(2) 0.004(2) 0.0181(18) 0.0058(19)
O10 0.067(3) 0.099(4) 0.070(3) -0.034(3) 0.027(3) -0.011(3)
O11 0.077(3) 0.096(4) 0.102(4) -0.042(3) 0.036(3) -0.023(3)
O12 0.070(3) 0.077(4) 0.102(4) 0.001(3) 0.015(3) -0.021(3)
O13 0.064(3) 0.085(4) 0.083(4) 0.020(3) 0.020(3) -0.019(3)
Cd1 0.0501(3) 0.0547(4) 0.0871(4) 0.0155(3) 0.0129(3) 0.0099(2)
N10 0.154(7) 0.083(5) 0.146(7) 0.001(5) 0.044(5) 0.015(5)
C48 0.139(8) 0.173(9) 0.181(9) 0.015(8) 0.038(7) -0.001(7)
N11 0.308(13) 0.299(14) 0.327(14) -0.001(9) 0.096(9) 0.011(9)
N12 0.184(8) 0.226(9) 0.212(9) 0.011(8) 0.060(7) 0.025(8)
C47 0.289(14) 0.262(12) 0.295(14) 0.005(9) 0.091(9) -0.017(9)
N13 0.148(9) 0.168(9) 0.064(6) -0.020(5) 0.040(6) -0.044(6)
O14 0.219(12) 0.345(18) 0.092(7) -0.018(8) 0.042(7) -0.053(9)
C57 0.186(13) 0.172(14) 0.110(10) -0.012(9) 0.032(9) -0.036(10)
C59 0.192(14) 0.247(18) 0.085(9) -0.013(10) 0.032(10) -0.106(12)
C58 0.170(15) 0.30(2) 0.131(13) -0.027(12) 0.044(11) 0.034(13)
O2W 0.36(4) 0.22(3) 0.23(3) 0.01(2) 0.06(2) -0.07(3)

loop_
_atom_type_symbol
_atom_type_description
_atom_type_scat_dispersion_real
_atom_type_scat_dispersion_imag
_atom_type_scat_source
C C 0.0033 0.0016 'International Tables Vol C Tables 4.2.6.8 and 6.1.1.4'
H H 0.0000 0.0000 'International Tables Vol C Tables 4.2.6.8 and 6.1.1.4'
N N 0.0061 0.0033 'International Tables Vol C Tables 4.2.6.8 and 6.1.1.4'
O O 0.0106 0.0060 'International Tables Vol C Tables 4.2.6.8 and 6.1.1.4'
Cd Cd -0.8075 1.2024 'International Tables Vol C Tables 4.2.6.8 and 6.1.1.4'

loop_
_geom_angle_atom_site_label_1
_geom_angle_atom_site_label_2
_geom_angle_atom_site_label_3
_geom_angle
_geom_angle_site_symmetry_1
_geom_angle_site_symmetry_3
C2 C1 C6 118.0(6) . .
C2 C1 C37 121.4(7) . .
C6 C1 C37 120.6(6) . .
C1 C2 C3 122.9(7) . .
C1 C2 O13 117.8(6) . .
C3 C2 O13 119.3(5) . .
C4 C3 C2 116.8(6) . .
C4 C3 C35 122.5(6) . .
C2 C3 C35 120.7(6) . .
C3 C4 C5 123.4(6) . .
C3 C4 H4 118.3 . .
C5 C4 H4 118.3 . .
C4 C5 C6 117.2(6) . .
C4 C5 C26 123.1(6) . .
C6 C5 C26 119.6(5) . .
O6 C6 C5 120.8(6) . .
O6 C6 C1 117.4(5) . .
C5 C6 C1 121.6(5) . .
C12 C7 C8 117.7(5) . .
C12 C7 C38 121.6(5) . .
C8 C7 C38 120.5(5) . .
O7 C8 C9 120.9(5) . .
O7 C8 C7 117.2(5) . .
C9 C8 C7 121.9(5) . .
C8 C9 C10 117.5(5) . .
C8 C9 C26 120.0(5) . .
C10 C9 C26 122.5(5) . .
C11 C10 C9 122.3(5) . .
C11 C10 H10 118.8 . .
C9 C10 H10 118.8 . .
C12 C11 C10 118.1(5) . .
C12 C11 C29 119.3(5) . .
C10 C11 C29 122.6(5) . .
C7 C12 O8 117.7(5) . .
C7 C12 C11 122.5(5) . .
O8 C12 C11 119.8(5) . .
C18 C13 C14 118.5(6) . .
C18 C13 C39 121.4(6) . .
C14 C13 C39 119.9(6) . .
O9 C14 C15 121.6(6) . .
O9 C14 C13 116.9(5) . .
C15 C14 C13 121.3(5) . .
C14 C15 C16 117.0(6) . .
C14 C15 C29 119.1(5) . .
C16 C15 C29 123.9(5) . .
C17 C16 C15 123.4(6) . .
C17 C16 H16 118.3 . .
C15 C16 H16 118.3 . .
C16 C17 C18 118.6(6) . .
C16 C17 C32 123.4(6) . .
C18 C17 C32 118.0(6) . .
O10 C18 C13 118.4(6) . .
O10 C18 C17 120.4(6) . .
C13 C18 C17 121.1(6) . .
C20 C19 C24 117.6(8) . .
C20 C19 C40 121.0(9) . .
C24 C19 C40 121.3(9) . .
C21 C20 C19 122.3(8) . .
C21 C20 O11 120.6(8) . .
C19 C20 O11 117.0(8) . .
C20 C21 C22 117.5(8) . .
C20 C21 C32 119.3(8) . .
C22 C21 C32 123.1(7) . .
C23 C22 C21 123.1(8) . .
C23 C22 H22 118.4 . .
C21 C22 H22 118.4 . .
C22 C23 C24 116.9(8) . .
C22 C23 C35 121.0(7) . .
C24 C23 C35 122.0(7) . .
O12 C24 C23 118.7(8) . .
O12 C24 C19 118.4(8) . .
C23 C24 C19 122.5(8) . .
O6 C25 O7 115.3(5) . .
O6 C25 H25A 108.5 . .
O7 C25 H25A 108.5 . .
O6 C25 H25B 108.5 . .
O7 C25 H25B 108.5 . .
H25A C25 H25B 107.5 . .
C9 C26 C5 108.1(5) . .
C9 C26 C27 113.1(5) . .
C5 C26 C27 113.5(5) . .
C26 C27 H27A 109.5 . .
C26 C27 H27B 109.5 . .
H27A C27 H27B 109.5 . .
C26 C27 H27C 109.5 . .
H27A C27 H27C 109.5 . .
H27B C27 H27C 109.5 . .
O8 C28 O9 113.0(5) . .
O8 C28 H28A 109.0 . .
O9 C28 H28A 109.0 . .
O8 C28 H28B 109.0 . .
O9 C28 H28B 109.0 . .
H28A C28 H28B 107.8 . .
C15 C29 C11 108.6(5) . .
C15 C29 C30 113.3(5) . .
C11 C29 C30 111.7(5) . .
C29 C30 H30A 109.5 . .
C29 C30 H30B 109.5 . .
H30A C30 H30B 109.5 . .
C29 C30 H30C 109.5 . .
H30A C30 H30C 109.5 . .
H30B C30 H30C 109.5 . .
O10 C31 O11 113.2(7) . .
O10 C31 H31A 108.9 . .
O11 C31 H31A 108.9 . .
O10 C31 H31B 108.9 . .
O11 C31 H31B 108.9 . .
H31A C31 H31B 107.8 . .
C21 C32 C17 106.4(5) . .
C21 C32 C33 114.2(6) . .
C17 C32 C33 112.4(7) . .
C32 C33 H33A 109.5 . .
C32 C33 H33B 109.5 . .
H33A C33 H33B 109.5 . .
C32 C33 H33C 109.5 . .
H33A C33 H33C 109.5 . .
H33B C33 H33C 109.5 . .
O13 C34 O12 110.7(7) . .
O13 C34 H34A 109.5 . .
O12 C34 H34A 109.5 . .
O13 C34 H34B 109.5 . .
O12 C34 H34B 109.5 . .
H34A C34 H34B 108.1 . .
C3 C35 C23 107.9(5) . .
C3 C35 C36 113.4(6) . .
C23 C35 C36 114.2(6) . .
C35 C36 H36A 109.5 . .
C35 C36 H36B 109.5 . .
H36A C36 H36B 109.5 . .
C35 C36 H36C 109.5 . .
H36A C36 H36C 109.5 . .
H36B C36 H36C 109.5 . .
N1 C37 C1 113.1(5) . .
N1 C37 H37A 109.0 . .
C1 C37 H37A 109.0 . .
N1 C37 H37B 109.0 . .
C1 C37 H37B 109.0 . .
H37A C37 H37B 107.8 . .
N4 C38 C7 112.5(5) . .
N4 C38 H38A 109.1 . .
C7 C38 H38A 109.1 . .
N4 C38 H38B 109.1 . .
C7 C38 H38B 109.1 . .
H38A C38 H38B 107.8 . .
N7 C39 C13 113.5(6) . .
N7 C39 H39A 108.9 . .
C13 C39 H39A 108.9 . .
N7 C39 H39B 108.9 . .
C13 C39 H39B 108.9 . .
H39A C39 H39B 107.7 . .
N10 C40 C19 112.5(7) . .
N10 C40 H40A 109.1 . .
C19 C40 H40A 109.1 . .
N10 C40 H40B 109.1 . .
C19 C40 H40B 109.1 . .
H40A C40 H40B 107.8 . .
N2 C41 N3 115.3(7) . .
N2 C41 H41 122.4 . .
N3 C41 H41 122.4 . .
N3 C42 N1 110.9(7) . .
N3 C42 H42 124.5 . .
N1 C42 H42 124.5 . .
N5 C43 N6 114.0(7) . .
N5 C43 H43 123.0 . .
N6 C43 H43 123.0 . .
N6 C44 N4 110.4(7) . .
N6 C44 H44 124.8 . .
N4 C44 H44 124.8 . .
N9 C45 N8 113.9(8) . .
N9 C45 H45 123.0 . .
N8 C45 H45 123.0 . .
N9 C46 N7 111.0(7) . .
N9 C46 H46 124.5 . .
N7 C46 H46 124.5 . .
O2 C49 O1 122.4(7) . .
O2 C49 C50 120.1(8) . .
O1 C49 C50 117.5(7) . .
O2 C49 Cd1 66.1(4) . .
O1 C49 Cd1 56.3(4) . .
C50 C49 Cd1 173.0(6) . .
C55 C50 C51 118.2(8) . .
C55 C50 C49 121.3(8) . .
C51 C50 C49 120.5(8) . .
C52 C51 C50 121.9(11) . .
C52 C51 H51 119.0 . .
C50 C51 H51 119.0 . .
O5 C52 C51 121.6(15) . .
O5 C52 C53 120.4(14) . .
C51 C52 C53 118.1(13) . .
C52 C53 C54 122.5(11) . .
C52 C53 H53 118.8 . .
C54 C53 H53 118.8 . .
C55 C54 C53 116.6(11) . .
C55 C54 C56 117.1(12) . .
C53 C54 C56 126.3(12) . .
C50 C55 C54 122.7(10) . .
C50 C55 H55 118.7 . .
C54 C55 H55 118.7 . .
O3 C56 O4 129(2) . .
O3 C56 C54 118.4(16) . .
O4 C56 C54 112.3(18) . .
C42 N1 N2 109.5(6) . .
C42 N1 C37 130.7(6) . .
N2 N1 C37 119.8(5) . .
C41 N2 N1 101.9(6) . .
C42 N3 C41 102.4(6) . .
C42 N3 Cd1 127.8(5) . .
C41 N3 Cd1 127.9(5) . .
C44 N4 N5 109.0(6) . .
C44 N4 C38 129.5(6) . .
N5 N4 C38 121.4(5) . .
C43 N5 N4 103.2(6) . .
C44 N6 C43 103.4(6) . .
C44 N6 Cd1 124.3(6) . .
C43 N6 Cd1 125.3(5) . .
C46 N7 N8 107.6(6) . .
C46 N7 C39 129.5(7) . .
N8 N7 C39 122.9(6) . .
C45 N8 N7 103.8(6) . .
C46 N9 C45 103.6(6) . .
C46 N9 Cd1 117.0(5) . 3_656
C45 N9 Cd1 139.3(6) . 3_656
C49 O1 Cd1 96.8(5) . .
C49 O2 Cd1 87.0(5) . .
C56 O3 Cd1 107.4(15) . 2_655
C52 O5 H5 109.5 . .
C6 O6 C25 118.5(4) . .
C8 O7 C25 116.5(4) . .
C12 O8 C28 116.3(4) . .
C14 O9 C28 116.5(4) . .
C18 O10 C31 116.0(6) . .
C20 O11 C31 116.7(6) . .
C24 O12 C34 118.7(6) . .
C2 O13 C34 117.4(6) . .
O3 Cd1 O1 130.9(4) 2_645 .
O3 Cd1 N6 90.8(4) 2_645 .
O1 Cd1 N6 138.3(2) . .
O3 Cd1 N3 88.9(3) 2_645 .
O1 Cd1 N3 92.0(2) . .
N6 Cd1 N3 88.1(2) . .
O3 Cd1 N9 89.9(3) 2_645 3_656
O1 Cd1 N9 83.7(2) . 3_656
N6 Cd1 N9 98.8(2) . 3_656
N3 Cd1 N9 173.1(2) . 3_656
O3 Cd1 O2 168.2(3) 2_645 .
O1 Cd1 O2 53.72(19) . .
N6 Cd1 O2 85.4(2) . .
N3 Cd1 O2 79.8(2) . .
N9 Cd1 O2 101.7(2) 3_656 .
O3 Cd1 C49 156.0(4) 2_645 .
O1 Cd1 C49 26.9(2) . .
N6 Cd1 C49 112.0(3) . .
N3 Cd1 C49 84.9(2) . .
N9 Cd1 C49 93.5(2) 3_656 .
O2 Cd1 C49 26.9(2) . .
C48 N10 N11 107.6(15) . .
C48 N10 C40 132.9(11) . .
N11 N10 C40 119.4(14) . .
N10 C48 N12 109.4(15) . .
C47 N11 N10 105(2) . .
C47 N12 C48 105.5(19) . .
N12 C47 N11 110(3) . .
C59 N13 C58 123.3(13) . .
C59 N13 C57 118.1(14) . .
C58 N13 C57 118.2(12) . .
N13 C57 H57A 109.5 . .
N13 C57 H57B 109.5 . .
H57A C57 H57B 109.5 . .
N13 C57 H57C 109.5 . .
H57A C57 H57C 109.5 . .
H57B C57 H57C 109.5 . .
O14 C59 N13 124.0(18) . .
O14 C59 H59 118.0 . .
N13 C59 H59 118.0 . .
N13 C58 H58A 109.5 . .
N13 C58 H58B 109.5 . .
H58A C58 H58B 109.5 . .
N13 C58 H58C 109.5 . .
H58A C58 H58C 109.5 . .
H58B C58 H58C 109.5 . .
C61 N14 C62 118.8(9) . .
C61 N14 C60 119.4(9) . .
C62 N14 C60 117.7(9) . .
O15 C62 N14 105.1(17) . .
O15 C62 H62 127.4 . .
N14 C62 H62 127.4 . .
N14 C60 H60A 109.5 . .
N14 C60 H60B 109.5 . .
H60A C60 H60B 109.5 . .
N14 C60 H60C 109.5 . .
H60A C60 H60C 109.5 . .
H60B C60 H60C 109.5 . .
N14 C61 H61A 109.5 . .
N14 C61 H61B 109.5 . .
H61A C61 H61B 109.5 . .
N14 C61 H61C 109.5 . .
H61A C61 H61C 109.5 . .
H61B C61 H61C 109.5 . .

loop_
_geom_bond_atom_site_label_1
_geom_bond_atom_site_label_2
_geom_bond_distance
_geom_bond_site_symmetry_2
C1 C2 1.378(9) .
C1 C6 1.396(9) .
C1 C37 1.499(9) .
C2 C3 1.388(9) .
C2 O13 1.394(8) .
C3 C4 1.383(9) .
C3 C35 1.522(8) .
C4 C5 1.391(8) .
C4 H4 0.9300 .
C5 C6 1.395(8) .
C5 C26 1.517(9) .
C6 O6 1.377(6) .
C7 C12 1.374(8) .
C7 C8 1.423(8) .
C7 C38 1.505(8) .
C8 O7 1.378(6) .
C8 C9 1.381(8) .
C9 C10 1.403(8) .
C9 C26 1.502(8) .
C10 C11 1.389(8) .
C10 H10 0.9300 .
C11 C12 1.388(7) .
C11 C29 1.523(8) .
C12 O8 1.387(7) .
C13 C18 1.388(9) .
C13 C14 1.406(9) .
C13 C39 1.498(9) .
C14 O9 1.387(7) .
C14 C15 1.393(8) .
C15 C16 1.397(8) .
C15 C29 1.507(9) .
C16 C17 1.359(9) .
C16 H16 0.9300 .
C17 C18 1.393(9) .
C17 C32 1.546(9) .
C18 O10 1.378(8) .
C19 C20 1.394(12) .
C19 C24 1.395(11) .
C19 C40 1.489(11) .
C20 C21 1.381(11) .
C20 O11 1.404(10) .
C21 C22 1.399(10) .
C21 C32 1.531(11) .
C22 C23 1.382(10) .
C22 H22 0.9300 .
C23 C24 1.394(10) .
C23 C35 1.525(11) .
C24 O12 1.385(9) .
C25 O6 1.401(7) .
C25 O7 1.405(7) .
C25 H25A 0.9700 .
C25 H25B 0.9700 .
C26 C27 1.553(8) .
C27 H27A 0.9600 .
C27 H27B 0.9600 .
C27 H27C 0.9600 .
C28 O8 1.410(7) .
C28 O9 1.421(7) .
C28 H28A 0.9700 .
C28 H28B 0.9700 .
C29 C30 1.536(8) .
C30 H30A 0.9600 .
C30 H30B 0.9600 .
C30 H30C 0.9600 .
C31 O10 1.399(10) .
C31 O11 1.410(9) .
C31 H31A 0.9700 .
C31 H31B 0.9700 .
C32 C33 1.553(10) .
C33 H33A 0.9600 .
C33 H33B 0.9600 .
C33 H33C 0.9600 .
C34 O13 1.433(10) .
C34 O12 1.441(9) .
C34 H34A 0.9700 .
C34 H34B 0.9700 .
C35 C36 1.527(9) .
C36 H36A 0.9600 .
C36 H36B 0.9600 .
C36 H36C 0.9600 .
C37 N1 1.444(8) .
C37 H37A 0.9700 .
C37 H37B 0.9700 .
C38 N4 1.465(7) .
C38 H38A 0.9700 .
C38 H38B 0.9700 .
C39 N7 1.446(8) .
C39 H39A 0.9700 .
C39 H39B 0.9700 .
C40 N10 1.480(12) .
C40 H40A 0.9700 .
C40 H40B 0.9700 .
C41 N2 1.319(8) .
C41 N3 1.338(9) .
C41 H41 0.9300 .
C42 N3 1.315(9) .
C42 N1 1.321(8) .
C42 H42 0.9300 .
C43 N5 1.301(9) .
C43 N6 1.341(10) .
C43 H43 0.9300 .
C44 N6 1.303(9) .
C44 N4 1.321(8) .
C44 H44 0.9300 .
C45 N9 1.314(10) .
C45 N8 1.318(10) .
C45 H45 0.9300 .
C46 N9 1.313(10) .
C46 N7 1.326(8) .
C46 H46 0.9300 .
C49 O2 1.239(9) .
C49 O1 1.248(9) .
C49 C50 1.474(11) .
C49 Cd1 2.740(8) .
C50 C55 1.369(10) .
C50 C51 1.384(12) .
C51 C52 1.362(14) .
C51 H51 0.9300 .
C52 O5 1.348(16) .
C52 C53 1.384(19) .
C53 C54 1.388(18) .
C53 H53 0.9300 .
C54 C55 1.381(12) .
C54 C56 1.58(2) .
C55 H55 0.9300 .
C56 O3 1.10(2) .
C56 O4 1.255(17) .
N1 N2 1.355(8) .
N3 Cd1 2.324(5) .
N4 N5 1.348(8) .
N6 Cd1 2.319(6) .
N7 N8 1.350(9) .
N9 Cd1 2.344(6) 3_656
O1 Cd1 2.296(5) .
O2 Cd1 2.509(6) .
O3 Cd1 2.269(12) 2_655
O5 H5 0.8200 .
Cd1 O3 2.269(12) 2_645
Cd1 N9 2.344(6) 3_656
N10 C48 1.346(16) .
N10 N11 1.39(2) .
C48 N12 1.364(17) .
N11 C47 1.36(3) .
N12 C47 1.35(3) .
N13 C59 1.271(17) .
N13 C58 1.438(18) .
N13 C57 1.452(14) .
O14 C59 1.255(16) .
C57 H57A 0.9600 .
C57 H57B 0.9600 .
C57 H57C 0.9600 .
C59 H59 0.9300 .
C58 H58A 0.9600 .
C58 H58B 0.9600 .
C58 H58C 0.9600 .
N14 C61 1.479(9) .
N14 C62 1.482(9) .
N14 C60 1.485(9) .
O15 C62 1.36(3) .
C62 H62 0.9300 .
C60 H60A 0.9600 .
C60 H60B 0.9600 .
C60 H60C 0.9600 .
C61 H61A 0.9600 .
C61 H61B 0.9600 .
C61 H61C 0.9600 .

loop_
_geom_torsion_atom_site_label_1
_geom_torsion_atom_site_label_2
_geom_torsion_atom_site_label_3
_geom_torsion_atom_site_label_4
_geom_torsion
_geom_torsion_site_symmetry_4
C6 C1 C2 C3 2.1(10) .
C37 C1 C2 C3 -177.3(6) .
C6 C1 C2 O13 -179.4(6) .
C37 C1 C2 O13 1.1(9) .
C1 C2 C3 C4 0.6(10) .
O13 C2 C3 C4 -177.9(6) .
C1 C2 C3 C35 -178.0(6) .
O13 C2 C3 C35 3.5(10) .
C2 C3 C4 C5 -1.3(10) .
C35 C3 C4 C5 177.2(6) .
C3 C4 C5 C6 -0.6(9) .
C3 C4 C5 C26 -177.9(6) .
C4 C5 C6 O6 178.0(5) .
C26 C5 C6 O6 -4.7(8) .
C4 C5 C6 C1 3.4(8) .
C26 C5 C6 C1 -179.2(5) .
C2 C1 C6 O6 -178.9(5) .
C37 C1 C6 O6 0.6(8) .
C2 C1 C6 C5 -4.2(9) .
C37 C1 C6 C5 175.3(5) .
C12 C7 C8 O7 -179.9(5) .
C38 C7 C8 O7 5.0(8) .
C12 C7 C8 C9 1.9(8) .
C38 C7 C8 C9 -173.2(5) .
O7 C8 C9 C10 -178.5(5) .
C7 C8 C9 C10 -0.3(8) .
O7 C8 C9 C26 3.7(8) .
C7 C8 C9 C26 -178.1(5) .
C8 C9 C10 C11 -0.9(9) .
C26 C9 C10 C11 176.8(5) .
C9 C10 C11 C12 0.5(9) .
C9 C10 C11 C29 -177.0(5) .
C8 C7 C12 O8 179.4(5) .
C38 C7 C12 O8 -5.5(8) .
C8 C7 C12 C11 -2.4(8) .
C38 C7 C12 C11 172.7(5) .
C10 C11 C12 C7 1.2(9) .
C29 C11 C12 C7 178.8(5) .
C10 C11 C12 O8 179.4(5) .
C29 C11 C12 O8 -3.1(8) .
C18 C13 C14 O9 178.1(5) .
C39 C13 C14 O9 2.5(8) .
C18 C13 C14 C15 3.0(9) .
C39 C13 C14 C15 -172.6(6) .
O9 C14 C15 C16 -176.7(5) .
C13 C14 C15 C16 -1.8(8) .
O9 C14 C15 C29 2.9(8) .
C13 C14 C15 C29 177.7(5) .
C14 C15 C16 C17 -0.4(9) .
C29 C15 C16 C17 -179.9(6) .
C15 C16 C17 C18 1.3(9) .
C15 C16 C17 C32 -175.7(6) .
C14 C13 C18 O10 -178.6(6) .
C39 C13 C18 O10 -3.1(10) .
C14 C13 C18 C17 -2.1(10) .
C39 C13 C18 C17 173.4(6) .
C16 C17 C18 O10 176.5(6) .
C32 C17 C18 O10 -6.4(9) .
C16 C17 C18 C13 0.0(10) .
C32 C17 C18 C13 177.2(6) .
C24 C19 C20 C21 1.2(10) .
C40 C19 C20 C21 -176.5(6) .
C24 C19 C20 O11 176.0(6) .
C40 C19 C20 O11 -1.7(10) .
C19 C20 C21 C22 -0.5(10) .
O11 C20 C21 C22 -175.1(5) .
C19 C20 C21 C32 -177.6(6) .
O11 C20 C21 C32 7.8(9) .
C20 C21 C22 C23 0.6(9) .
C32 C21 C22 C23 177.6(5) .
C21 C22 C23 C24 -1.3(9) .
C21 C22 C23 C35 -178.2(5) .
C22 C23 C24 O12 175.5(5) .
C35 C23 C24 O12 -7.6(8) .
C22 C23 C24 C19 2.0(9) .
C35 C23 C24 C19 178.9(6) .
C20 C19 C24 O12 -175.4(6) .
C40 C19 C24 O12 2.3(10) .
C20 C19 C24 C23 -1.9(10) .
C40 C19 C24 C23 175.8(6) .
C8 C9 C26 C5 86.8(6) .
C10 C9 C26 C5 -90.9(6) .
C8 C9 C26 C27 -146.7(6) .
C10 C9 C26 C27 35.6(8) .
C4 C5 C26 C9 92.3(6) .
C6 C5 C26 C9 -84.8(6) .
C4 C5 C26 C27 -33.9(8) .
C6 C5 C26 C27 148.9(6) .
C14 C15 C29 C11 86.7(6) .
C16 C15 C29 C11 -93.8(6) .
C14 C15 C29 C30 -148.5(5) .
C16 C15 C29 C30 31.0(8) .
C12 C11 C29 C15 -87.2(6) .
C10 C11 C29 C15 90.2(6) .
C12 C11 C29 C30 147.1(6) .
C10 C11 C29 C30 -35.5(8) .
C20 C21 C32 C17 84.6(7) .
C22 C21 C32 C17 -92.3(7) .
C20 C21 C32 C33 -150.8(6) .
C22 C21 C32 C33 32.3(9) .
C16 C17 C32 C21 90.7(8) .
C18 C17 C32 C21 -86.3(8) .
C16 C17 C32 C33 -34.9(9) .
C18 C17 C32 C33 148.1(6) .
C4 C3 C35 C23 -93.1(8) .
C2 C3 C35 C23 85.4(8) .
C4 C3 C35 C36 34.4(9) .
C2 C3 C35 C36 -147.1(7) .
C22 C23 C35 C3 94.6(7) .
C24 C23 C35 C3 -82.1(7) .
C22 C23 C35 C36 -32.4(8) .
C24 C23 C35 C36 150.8(6) .
C2 C1 C37 N1 -107.8(7) .
C6 C1 C37 N1 72.7(8) .
C12 C7 C38 N4 104.4(6) .
C8 C7 C38 N4 -80.7(7) .
C18 C13 C39 N7 110.1(7) .
C14 C13 C39 N7 -74.4(8) .
C20 C19 C40 N10 -97.9(10) .
C24 C19 C40 N10 84.5(10) .
O2 C49 C50 C55 -179.7(6) .
O1 C49 C50 C55 1.5(10) .
Cd1 C49 C50 C55 27(4) .
O2 C49 C50 C51 1.2(10) .
O1 C49 C50 C51 -177.6(7) .
Cd1 C49 C50 C51 -152(4) .
C55 C50 C51 C52 0.5(12) .
C49 C50 C51 C52 179.7(8) .
C50 C51 C52 O5 -179.2(9) .
C50 C51 C52 C53 -1.1(15) .
O5 C52 C53 C54 177.3(10) .
C51 C52 C53 C54 -0.9(17) .
C52 C53 C54 C55 3.2(15) .
C52 C53 C54 C56 -175.1(10) .
C51 C50 C55 C54 2.0(11) .
C49 C50 C55 C54 -177.1(6) .
C53 C54 C55 C50 -3.8(12) .
C56 C54 C55 C50 174.6(8) .
C55 C54 C56 O3 5(2) .
C53 C54 C56 O3 -177.0(15) .
C55 C54 C56 O4 -178.1(10) .
C53 C54 C56 O4 0.1(17) .
N3 C42 N1 N2 -0.3(8) .
N3 C42 N1 C37 179.9(6) .
C1 C37 N1 C42 -123.9(7) .
C1 C37 N1 N2 56.4(8) .
N3 C41 N2 N1 0.0(10) .
C42 N1 N2 C41 0.2(8) .
C37 N1 N2 C41 180.0(6) .
N1 C42 N3 C41 0.3(8) .
N1 C42 N3 Cd1 -164.9(4) .
N2 C41 N3 C42 -0.2(10) .
N2 C41 N3 Cd1 165.0(5) .
N6 C44 N4 N5 -1.3(7) .
N6 C44 N4 C38 175.8(6) .
C7 C38 N4 C44 127.9(6) .
C7 C38 N4 N5 -55.4(8) .
N6 C43 N5 N4 -0.3(8) .
C44 N4 N5 C43 0.9(7) .
C38 N4 N5 C43 -176.4(6) .
N4 C44 N6 C43 1.0(8) .
N4 C44 N6 Cd1 152.8(4) .
N5 C43 N6 C44 -0.4(9) .
N5 C43 N6 Cd1 -151.9(5) .
N9 C46 N7 N8 0.1(9) .
N9 C46 N7 C39 179.5(7) .
C13 C39 N7 C46 123.8(8) .
C13 C39 N7 N8 -56.8(10) .
N9 C45 N8 N7 -1.0(11) .
C46 N7 N8 C45 0.5(9) .
C39 N7 N8 C45 -178.9(7) .
N7 C46 N9 C45 -0.6(9) .
N7 C46 N9 Cd1 -179.8(5) 3_656
N8 C45 N9 C46 1.0(11) .
N8 C45 N9 Cd1 179.9(6) 3_656
O2 C49 O1 Cd1 -2.4(7) .
C50 C49 O1 Cd1 176.4(5) .
O1 C49 O2 Cd1 2.2(7) .
C50 C49 O2 Cd1 -176.5(6) .
O4 C56 O3 Cd1 24(3) 2_655
C54 C56 O3 Cd1 -159.9(8) 2_655
C5 C6 O6 C25 78.9(7) .
C1 C6 O6 C25 -106.3(6) .
O7 C25 O6 C6 -90.3(7) .
C9 C8 O7 C25 -80.1(7) .
C7 C8 O7 C25 101.7(6) .
O6 C25 O7 C8 90.8(6) .
C7 C12 O8 C28 -100.4(6) .
C11 C12 O8 C28 81.3(6) .
O9 C28 O8 C12 -95.7(6) .
C15 C14 O9 C28 -78.2(7) .
C13 C14 O9 C28 106.7(6) .
O8 C28 O9 C14 92.6(6) .
C13 C18 O10 C31 -98.0(7) .
C17 C18 O10 C31 85.4(8) .
O11 C31 O10 C18 -92.9(7) .
C21 C20 O11 C31 -83.0(9) .
C19 C20 O11 C31 102.1(8) .
O10 C31 O11 C20 90.1(9) .
C23 C24 O12 C34 83.7(8) .
C19 C24 O12 C34 -102.5(8) .
O13 C34 O12 C24 -91.3(9) .
C1 C2 O13 C34 97.6(8) .
C3 C2 O13 C34 -83.9(8) .
O12 C34 O13 C2 92.3(7) .
C49 O1 Cd1 O3 -164.8(5) 2_645
C49 O1 Cd1 N6 14.7(6) .
C49 O1 Cd1 N3 -74.6(5) .
C49 O1 Cd1 N9 110.8(5) 3_656
C49 O1 Cd1 O2 1.2(4) .
C44 N6 Cd1 O3 1.3(6) 2_645
C43 N6 Cd1 O3 147.0(6) 2_645
C44 N6 Cd1 O1 -178.4(4) .
C43 N6 Cd1 O1 -32.6(7) .
C44 N6 Cd1 N3 -87.6(5) .
C43 N6 Cd1 N3 58.2(6) .
C44 N6 Cd1 N9 91.3(5) 3_656
C43 N6 Cd1 N9 -122.9(6) 3_656
C44 N6 Cd1 O2 -167.5(5) .
C43 N6 Cd1 O2 -21.7(6) .
C44 N6 Cd1 C49 -171.2(5) .
C43 N6 Cd1 C49 -25.5(6) .
C42 N3 Cd1 O3 9.4(7) 2_645
C41 N3 Cd1 O3 -152.1(8) 2_645
C42 N3 Cd1 O1 -121.4(6) .
C41 N3 Cd1 O1 77.0(7) .
C42 N3 Cd1 N6 100.3(6) .
C41 N3 Cd1 N6 -61.3(7) .
C42 N3 Cd1 N9 -71(2) 3_656
C41 N3 Cd1 N9 127.8(18) 3_656
C42 N3 Cd1 O2 -174.0(6) .
C41 N3 Cd1 O2 24.4(7) .
C42 N3 Cd1 C49 -147.4(7) .
C41 N3 Cd1 C49 51.0(7) .
C49 O2 Cd1 O3 116(2) 2_645
C49 O2 Cd1 O1 -1.2(4) .
C49 O2 Cd1 N6 -172.3(4) .
C49 O2 Cd1 N3 98.9(4) .
C49 O2 Cd1 N9 -74.2(4) 3_656
O2 C49 Cd1 O3 -153.0(8) 2_645
O1 C49 Cd1 O3 29.2(10) 2_645
C50 C49 Cd1 O3 2(4) 2_645
O2 C49 Cd1 O1 177.8(7) .
C50 C49 Cd1 O1 -28(4) .
O2 C49 Cd1 N6 8.3(4) .
O1 C49 Cd1 N6 -169.5(4) .
C50 C49 Cd1 N6 163(4) .
O2 C49 Cd1 N3 -77.5(4) .
O1 C49 Cd1 N3 104.7(5) .
C50 C49 Cd1 N3 77(4) .
O2 C49 Cd1 N9 109.3(4) 3_656
O1 C49 Cd1 N9 -68.5(5) 3_656
C50 C49 Cd1 N9 -96(4) 3_656
O1 C49 Cd1 O2 -177.8(7) .
C50 C49 Cd1 O2 155(4) .
C19 C40 N10 C48 17.8(19) .
C19 C40 N10 N11 -164.5(15) .
N11 N10 C48 N12 -1(2) .
C40 N10 C48 N12 177.3(13) .
C48 N10 N11 C47 -9(3) .
C40 N10 N11 C47 172.9(19) .
N10 C48 N12 C47 10(2) .
C48 N12 C47 N11 -16(3) .
N10 N11 C47 N12 15(4) .
C58 N13 C59 O14 -7(2) .
C57 N13 C59 O14 -180.0(14) .
C61 N14 C62 O15 20(4) .
C60 N14 C62 O15 177(2) .
